data_2207351
loop_
_publ_author_name
'Chang, Hong-Jie'
'Feng, Xiao-Long'
'Zhu, Jia-Rong'
'Ng, Seik Weng'

_publ_section_title
;(+)-(<i>Z</i>)-(1<i>S</i>,2<i>S</i>,3<i>S</i>,4<i>R</i>,1'<i>S</i>,2'<i>S</i>,3'<i>S</i>,4'<i>R</i>,5'<i>R</i>)-2,3,4-Trihydroxy-5-(hydroxymethyl)-<i>N</i>-[2',3',4'-trihydroxy-5'-(hydroxymethyl)cyclohex-1'-yl]cyclohex-5-en-1-aminium
 chloride dihydrate
;
_journal_coeditor_code SU6225
_journal_issue 11
_journal_name_full 'Acta Crystallographica Section E'
_journal_page_first o3839
_journal_page_last o3841
_journal_paper_doi 10.1107/S1600536805033891
_journal_volume 61
_journal_year 2005
_chemical_formula_iupac 'C14 H26 N O8 +, Cl -, 2H2 O'
_chemical_formula_moiety 'C14 H26 N O8 +, Cl -, 2H2 O'
_chemical_formula_sum 'C14 H30 Cl N O10'
_chemical_formula_weight 407.84
_chemical_name_common 'Validoxylamine hydrochloride dihydrate'
_chemical_name_systematic
;(+)-(Z)-(1S,2S,3S,4R,1'S,2'S,3'S,4'R,5'R)-2,3,4-Trihydroxy-5-(hydroxymethyl)-
N-[2',3',4'-trihydroxy-5'-(hydroxymethyl)cyclohex-1'-yl]cyclohex-5-en-1-aminium
chloride
 dihydrate
;
_space_group_IT_number 96
_symmetry_cell_setting tetragonal
_symmetry_space_group_name_Hall 'P 4nw 2abw'
_symmetry_space_group_name_H-M 'P 43 21 2'
_atom_sites_solution_hydrogens geom
_atom_sites_solution_primary direct
_atom_sites_solution_secondary difmap
_audit_creation_method SHELXL-97
_cell_angle_alpha 90.00
_cell_angle_beta 90.00
_cell_angle_gamma 90.00
_cell_formula_units_Z 4
_cell_length_a 7.9421(3)
_cell_length_b 7.9421
_cell_length_c 29.0280(10)
_cell_measurement_reflns_used 7629
_cell_measurement_temperature 295(2)
_cell_measurement_theta_max 27.02
_cell_measurement_theta_min 2.56
_cell_volume 1831.00(9)
_computing_cell_refinement 'SAINT (Bruker, 2003)'
_computing_data_collection 'SMART (Bruker, 2003)'
_computing_data_reduction SAINT
_computing_molecular_graphics 'ORTEPII (Johnson, 1976)'
_computing_publication_material SHELXL97
_computing_structure_refinement 'SHELXL97 (Sheldrick, 1997)'
_computing_structure_solution 'SHELXS97 (Sheldrick, 1997)'
_diffrn_ambient_temperature 295(2)
_diffrn_measured_fraction_theta_full 1.000
_diffrn_measured_fraction_theta_max 1.000
_diffrn_measurement_device_type 'Bruker AXS SMART 1000 CCD'
_diffrn_measurement_method '\f and \w'
_diffrn_radiation_monochromator graphite
_diffrn_radiation_source 'fine-focus sealed tube'
_diffrn_radiation_type MoK\a
_diffrn_radiation_wavelength 0.71073
_diffrn_reflns_av_R_equivalents 0.0639
_diffrn_reflns_av_sigmaI/netI 0.0357
_diffrn_reflns_limit_h_max 9
_diffrn_reflns_limit_h_min -10
_diffrn_reflns_limit_k_max 10
_diffrn_reflns_limit_k_min -9
_diffrn_reflns_limit_l_max 37
_diffrn_reflns_limit_l_min -32
_diffrn_reflns_number 10894
_diffrn_reflns_theta_full 27.02
_diffrn_reflns_theta_max 27.02
_diffrn_reflns_theta_min 2.66
_diffrn_standards_decay_% 0
_diffrn_standards_number 0
_exptl_absorpt_coefficient_mu 0.263
_exptl_absorpt_correction_T_max 0.9160
_exptl_absorpt_correction_T_min 0.8865
_exptl_absorpt_correction_type multi-scan
_exptl_absorpt_process_details '(SADABS; Sheldrick, 1996)'
_exptl_crystal_colour colorless
_exptl_crystal_density_diffrn 1.479
_exptl_crystal_density_method 'not measured'
_exptl_crystal_description block
_exptl_crystal_F_000 872
_exptl_crystal_size_max 0.47
_exptl_crystal_size_mid 0.38
_exptl_crystal_size_min 0.34
_refine_diff_density_max 0.175
_refine_diff_density_min -0.283
_refine_ls_abs_structure_details 'Flack (1983), 746 Friedel pairs'
_refine_ls_abs_structure_Flack 0.16(9)
_refine_ls_extinction_method none
_refine_ls_goodness_of_fit_ref 1.095
_refine_ls_hydrogen_treatment mixed
_refine_ls_matrix_type full
_refine_ls_number_parameters 157
_refine_ls_number_reflns 2006
_refine_ls_number_restraints 12
_refine_ls_restrained_S_all 1.097
_refine_ls_R_factor_all 0.0401
_refine_ls_R_factor_gt 0.0379
_refine_ls_shift/su_max 0.000
_refine_ls_shift/su_mean 0.000
_refine_ls_structure_factor_coef Fsqd
_refine_ls_weighting_details 'calc w = 1/[\s^2^(Fo^2^)+(0.044P)^2^+0.4597P] where P = (Fo^2^+2Fc^2^)/3'
_refine_ls_weighting_scheme calc
_refine_ls_wR_factor_gt 0.0920
_refine_ls_wR_factor_ref 0.0934
_reflns_number_gt 1894
_reflns_number_total 2006
_reflns_threshold_expression I>2\s(I)
_cod_data_source_file su6225.cif
_cod_data_source_block I
_cod_depositor_comments
;
The following automatic conversions were performed:
'_symmetry_cell_setting' value 'Tetragonal' changed to 'tetragonal'
according to '/home/saulius/struct/CIF-dictionaries/cif_core.dic'
dictionary named 'cif_core.dic' version 2.4.1 from 2010-06-29.

Automatic conversion script
Id: cif_fix_enum 1527 2010-12-29 10:47:43Z saulius 

The following automatic conversions were performed:

'_symmetry_cell_setting' value 'Tetragonal' changed to 'tetragonal'
according to /home/saulius/struct/CIF-dictionaries/cif_core.dic
dictionary named 'cif_core.dic' version 2.4.1 from 2010-06-29.

Automatic conversion script
Id: cif_fix_values 1715 2011-07-08 13:25:40Z adriana 
;
_cod_original_cell_volume 1831.00(7)
_cod_database_code 2207351
_cod_database_fobs_code 2207351

loop_
_symmetry_equiv_pos_as_xyz
'x, y, z'
'-x, -y, z+1/2'
'-y+1/2, x+1/2, z+3/4'
'y+1/2, -x+1/2, z+1/4'
'-x+1/2, y+1/2, -z+3/4'
'x+1/2, -y+1/2, -z+1/4'
'y, x, -z'
'-y, -x, -z+1/2'

loop_
_atom_site_label
_atom_site_fract_x
_atom_site_fract_y
_atom_site_fract_z
_atom_site_U_iso_or_equiv
_atom_site_adp_type
_atom_site_calc_flag
_atom_site_refinement_flags
_atom_site_occupancy
_atom_site_disorder_assembly
_atom_site_disorder_group
_atom_site_type_symbol
Cl1 0.78520(6) 0.21480(6) 0.2500 0.03180(17) Uani d S 1 . . Cl
O1 0.8202(2) 0.12795(19) 0.57110(4) 0.0340(3) Uani d D 1 . . O
O2 0.5027(2) 0.2373(2) 0.53977(5) 0.0381(4) Uani d D 1 . . O
O3 0.44967(18) 0.2363(2) 0.44334(5) 0.0335(3) Uani d D 1 . . O
O4 0.8688(2) 0.2610(2) 0.35485(4) 0.0427(4) Uani d D 1 . . O
O1W 0.9804(2) 0.3727(2) 0.61949(5) 0.0369(4) Uani d D 1 . . O
N1 0.9918(2) -0.0082(2) 0.5000 0.0318(5) Uani d SD 1 . . N
C1 0.9488(2) 0.1762(2) 0.49673(7) 0.0283(4) Uani d D 1 . . C
H1 1.0477 0.2447 0.5043 0.034 Uiso calc R 1 A 1 H
C2 0.8031(2) 0.2195(2) 0.52910(6) 0.0271(4) Uani d . 1 . . C
H2 0.8086 0.3400 0.5362 0.032 Uiso calc R 1 . . H
C3 0.6305(2) 0.1815(2) 0.50903(6) 0.0245(4) Uani d . 1 . . C
H3 0.6192 0.0601 0.5039 0.029 Uiso calc R 1 C . H
C4 0.6098(2) 0.2745(2) 0.46354(6) 0.0245(4) Uani d D 1 C . C
H4 0.6103 0.3953 0.4705 0.029 Uiso calc R 1 B 1 H
C5 0.752(3) 0.242(3) 0.4295(7) 0.024(2) Uani d PD 0.50 C 1 C
C6 0.9090(7) 0.1894(6) 0.44445(15) 0.0262(8) Uani d PD 0.50 C 1 C
H6 0.9913 0.1615 0.4230 0.031 Uiso calc PR 0.50 C 1 H
C7 0.717(4) 0.276(3) 0.3789(8) 0.030(2) Uani d PD 0.50 C 1 C
H7A 0.6354 0.1959 0.3673 0.036 Uiso calc PR 0.50 C 1 H
H7B 0.6713 0.3887 0.3751 0.036 Uiso calc PR 0.50 C 1 H
C5' 0.750(2) 0.212(3) 0.4319(7) 0.024(2) Uani d PD 0.50 C 2 C
H5' 0.7438 0.0893 0.4287 0.029 Uiso calc PR 0.50 C 2 H
C6' 0.9147(7) 0.2621(6) 0.45112(15) 0.0262(8) Uani d PD 0.50 C 2 C
H6'1 0.9167 0.3832 0.4554 0.031 Uiso calc PR 0.50 C 2 H
H6'2 1.0029 0.2330 0.4294 0.031 Uiso calc PR 0.50 C 2 H
C7' 0.726(4) 0.296(3) 0.3852(8) 0.030(2) Uani d PD 0.50 C 2 C
H7'1 0.6235 0.2543 0.3710 0.036 Uiso calc PR 0.50 C 2 H
H7'2 0.7148 0.4164 0.3893 0.036 Uiso calc PR 0.50 C 2 H
H1O 0.865(3) 0.197(3) 0.5894(7) 0.046(8) Uiso d D 1 . . H
H2O 0.518(4) 0.198(3) 0.5667(5) 0.053(8) Uiso d D 1 . . H
H3O 0.380(3) 0.312(3) 0.4498(9) 0.057(9) Uiso d D 1 . . H
H4O 0.848(4) 0.243(4) 0.3266(5) 0.075(10) Uiso d D 1 . . H
H1W1 1.069(2) 0.385(3) 0.6033(8) 0.053(8) Uiso d D 1 . . H
H1W2 0.916(3) 0.458(3) 0.6156(11) 0.081(12) Uiso d D 1 . . H
H1N 0.942(4) -0.049(4) 0.5238(2) 0.102(14) Uiso d D 1 . . H

loop_
_atom_site_aniso_label
_atom_site_aniso_U_11
_atom_site_aniso_U_22
_atom_site_aniso_U_33
_atom_site_aniso_U_12
_atom_site_aniso_U_13
_atom_site_aniso_U_23
Cl1 0.0332(2) 0.0332(2) 0.0290(3) 0.0090(3) -0.00186(19) -0.00186(19)
O1 0.0480(9) 0.0336(8) 0.0204(6) 0.0008(6) -0.0082(6) 0.0042(6)
O2 0.0415(8) 0.0456(9) 0.0272(6) 0.0190(8) 0.0075(6) 0.0071(6)
O3 0.0294(7) 0.0385(9) 0.0327(7) 0.0095(6) -0.0095(6) -0.0088(6)
O4 0.0418(9) 0.0654(11) 0.0208(7) -0.0070(8) 0.0004(6) 0.0008(7)
O1W 0.0392(9) 0.0428(9) 0.0287(7) -0.0043(7) -0.0003(6) 0.0005(6)
N1 0.0278(7) 0.0278(7) 0.0398(12) -0.0075(9) 0.0071(8) -0.0071(8)
C1 0.0264(9) 0.0285(10) 0.0299(9) -0.0061(7) -0.0072(8) 0.0113(8)
C2 0.0387(10) 0.0212(8) 0.0213(7) 0.0008(8) -0.0084(7) 0.0015(7)
C3 0.0299(9) 0.0213(9) 0.0223(8) 0.0053(7) -0.0003(7) -0.0004(6)
C4 0.0280(9) 0.0234(9) 0.0223(8) 0.0044(7) -0.0055(7) -0.0022(7)
C5 0.0319(11) 0.019(7) 0.0216(17) 0.005(3) -0.0018(9) 0.003(3)
C6 0.0287(11) 0.027(2) 0.0228(14) 0.000(2) 0.0008(11) 0.0087(18)
C7 0.034(3) 0.041(4) 0.016(5) -0.003(3) -0.005(3) 0.002(3)
C5' 0.0319(11) 0.019(7) 0.0216(17) 0.005(3) -0.0018(9) 0.003(3)
C6' 0.0287(11) 0.027(2) 0.0228(14) 0.000(2) 0.0008(11) 0.0087(18)
C7' 0.034(3) 0.041(4) 0.016(5) -0.003(3) -0.005(3) 0.002(3)

loop_
_atom_type_symbol
_atom_type_description
_atom_type_scat_dispersion_real
_atom_type_scat_dispersion_imag
_atom_type_scat_source
C C 0.0033 0.0016 'International Tables Vol C Tables 4.2.6.8 and 6.1.1.4'
H H 0.0000 0.0000 'International Tables Vol C Tables 4.2.6.8 and 6.1.1.4'
N N 0.0061 0.0033 'International Tables Vol C Tables 4.2.6.8 and 6.1.1.4'
O O 0.0106 0.0060 'International Tables Vol C Tables 4.2.6.8 and 6.1.1.4'
Cl Cl 0.1484 0.1585 'International Tables Vol C Tables 4.2.6.8 and 6.1.1.4'

loop_
_geom_angle_atom_site_label_1
_geom_angle_atom_site_label_2
_geom_angle_atom_site_label_3
_geom_angle_site_symmetry_1
_geom_angle
_geom_angle_publ_flag
C2 O1 H1O . 104.5(18) no
C3 O2 H2O . 111(2) no
C4 O3 H3O . 110(2) no
C7 O4 H4O . 109(2) no
C7' O4 H4O . 117(3) no
H1W1 O1W H1W2 . 109.3(15) no
C1 N1 C1 7_646 116.4(2) no
C1 N1 H1N 7_646 108(3) no
C1 N1 H1N . 108(3) no
N1 C1 C6' . 122.3(2) no
N1 C1 C2 . 110.54(14) no
C6' C1 C2 . 107.5(3) no
N1 C1 C6 . 100.0(2) no
C2 C1 C6 . 115.5(2) no
N1 C1 H1 . 110.1 no
C6' C1 H1 . 95.1 no
C2 C1 H1 . 110.1 no
C6 C1 H1 . 110.1 no
O1 C2 C3 . 108.23(15) no
O1 C2 C1 . 109.79(15) no
C3 C2 C1 . 113.72(14) no
O1 C2 H2 . 108.3 no
C3 C2 H2 . 108.3 no
C1 C2 H2 . 108.3 no
O2 C3 C2 . 109.95(14) no
O2 C3 C4 . 108.42(15) no
C2 C3 C4 . 109.50(16) no
O2 C3 H3 . 109.6 no
C2 C3 H3 . 109.6 no
C4 C3 H3 . 109.6 no
O3 C4 C3 . 110.37(16) no
O3 C4 C5 . 110.9(11) no
C3 C4 C5 . 113.7(9) no
O3 C4 C5' . 109.3(11) no
C3 C4 C5' . 106.6(9) no
O3 C4 H4 . 107.2 no
C3 C4 H4 . 107.2 no
C5 C4 H4 . 107.2 no
C5' C4 H4 . 116.1 no
C6 C5 C7 . 121.5(14) no
C6 C5 C4 . 121.0(15) no
C7 C5 C4 . 117.4(19) no
C5 C6 C1 . 120.7(7) no
C5 C6 H6 . 119.7 no
C1 C6 H6 . 119.7 no
O4 C7 C5 . 108.0(18) no
O4 C7 H7A . 110.1 no
C5 C7 H7A . 110.1 no
O4 C7 H7B . 110.1 no
C5 C7 H7B . 110.1 no
H7A C7 H7B . 108.4 no
C6' C5' C7' . 109.2(16) no
C6' C5' C4 . 109.3(15) no
C7' C5' C4 . 107.7(18) no
C6' C5' H5' . 110.2 no
C7' C5' H5' . 110.2 no
C4 C5' H5' . 110.2 no
C5' C6' C1 . 111.6(8) no
C5' C6' H6'1 . 109.3 no
C1 C6' H6'1 . 109.3 no
C5' C6' H6'2 . 109.3 no
C1 C6' H6'2 . 109.3 no
H6'1 C6' H6'2 . 108.0 no
O4 C7' C5' . 111.0(18) no
O4 C7' H7'1 . 109.4 no
C5' C7' H7'1 . 109.4 no
O4 C7' H7'2 . 109.4 no
C5' C7' H7'2 . 109.4 no
H7'1 C7' H7'2 . 108.0 no

loop_
_geom_bond_atom_site_label_1
_geom_bond_atom_site_label_2
_geom_bond_site_symmetry_2
_geom_bond_distance
_geom_bond_publ_flag
O1 C2 . 1.426(2) no
O1 H1O . 0.839(10) no
O2 C3 . 1.422(2) no
O2 H2O . 0.849(10) no
O3 C4 . 1.433(2) no
O3 H3O . 0.842(10) no
O4 C7 . 1.40(3) no
O4 C7' . 1.46(3) no
O4 H4O . 0.848(10) no
O1W H1W1 . 0.849(10) no
O1W H1W2 . 0.855(10) no
N1 C1 7_646 1.507(2) no
N1 C1 . 1.507(2) no
N1 H1N . 0.862(10) no
C1 C6' . 1.514(4) no
C1 C2 . 1.530(3) no
C1 C6 . 1.554(5) no
C1 H1 . 0.9800 no
C2 C3 . 1.520(3) no
C2 H2 . 0.9800 no
C3 C4 . 1.522(2) no
C3 H3 . 0.9800 no
C4 C5 . 1.523(6) no
C4 C5' . 1.525(6) no
C4 H4 . 0.9800 no
C5 C6 . 1.38(2) no
C5 C7 . 1.518(7) no
C6 H6 . 0.9300 no
C7 H7A . 0.9700 no
C7 H7B . 0.9700 no
C5' C6' . 1.48(3) no
C5' C7' . 1.522(7) no
C5' H5' . 0.9800 no
C6' H6'1 . 0.9700 no
C6' H6'2 . 0.9700 no
C7' H7'1 . 0.9700 no
C7' H7'2 . 0.9700 no

loop_
_geom_hbond_atom_site_label_D
_geom_hbond_atom_site_label_H
_geom_hbond_atom_site_label_A
_geom_hbond_site_symmetry_A
_geom_hbond_distance_DH
_geom_hbond_distance_HA
_geom_hbond_distance_DA
_geom_hbond_angle_DHA
_geom_hbond_publ_flag
O1 H1O O1W . 0.850(10) 1.890(10) 2.715(2) 168(3) yes
O2 H2O O1W 6_456 0.850(10) 1.960(10) 2.781(2) 162(3) yes
O3 H3O O2 7_556 0.850(10) 1.910(10) 2.750(2) 173(3) yes
O4 H4O Cl1 . 0.850(10) 2.290(10) 3.1370(10) 176(3) yes
N1 H1N O1 . 0.850(10) 2.19(3) 2.699(2) 118(3) yes
N1 H1N Cl1 4 0.850(10) 2.690(10) 3.111(2) 112.0(10) yes
O1W H1W1 O3 7_656 0.850(10) 1.970(10) 2.799(2) 166(2) yes
O1W H1W2 O4 4_565 0.850(10) 1.870(10) 2.726(2) 175(3) yes

loop_
_geom_torsion_atom_site_label_1
_geom_torsion_atom_site_label_2
_geom_torsion_atom_site_label_3
_geom_torsion_atom_site_label_4
_geom_torsion_site_symmetry_1
_geom_torsion
_geom_torsion_publ_flag
C1 N1 C1 C6' 7_646 97.1(3) no
C1 N1 C1 C2 7_646 -134.84(15) no
C1 N1 C1 C6 7_646 103.0(2) no
N1 C1 C2 O1 . 38.48(19) no
C6' C1 C2 O1 . 174.2(2) no
C6 C1 C2 O1 . 151.1(2) no
N1 C1 C2 C3 . -82.93(18) no
C6' C1 C2 C3 . 52.8(3) no
C6 C1 C2 C3 . 29.6(3) no
O1 C2 C3 O2 . 62.20(19) no
C1 C2 C3 O2 . -175.52(15) no
O1 C2 C3 C4 . -178.77(15) no
C1 C2 C3 C4 . -56.5(2) no
O2 C3 C4 O3 . -61.78(19) no
C2 C3 C4 O3 . 178.25(14) no
O2 C3 C4 C5 . 172.8(12) no
C2 C3 C4 C5 . 52.9(12) no
O2 C3 C4 C5' . 179.6(11) no
C2 C3 C4 C5' . 59.6(11) no
O3 C4 C5 C6 . -148.0(16) no
C3 C4 C5 C6 . -23(2) no
C5' C4 C5 C6 . -66(12) no
O3 C4 C5 C7 . 34(2) no
C3 C4 C5 C7 . 159.2(15) no
C5' C4 C5 C7 . 116(14) no
C7 C5 C6 C1 . 172.5(16) no
C4 C5 C6 C1 . -5(2) no
N1 C1 C6 C5 . 120.5(13) no
C6' C1 C6 C5 . -72.2(15) no
C2 C1 C6 C5 . 1.9(13) no
C7' O4 C7 C5 . -51(11) no
C6 C5 C7 O4 . -6(3) no
C4 C5 C7 O4 . 172.0(15) no
O3 C4 C5' C6' . 176.0(9) no
C3 C4 C5' C6' . -64.7(14) no
C5 C4 C5' C6' . 75(13) no
O3 C4 C5' C7' . 57.5(19) no
C3 C4 C5' C7' . 176.9(15) no
C5 C4 C5' C7' . -44(12) no
C7' C5' C6' C1 . -177.4(13) no
C4 C5' C6' C1 . 65.0(14) no
N1 C1 C6' C5' . 72.7(7) no
C2 C1 C6' C5' . -56.6(7) no
C6 C1 C6' C5' . 57.9(11) no
C7 O4 C7' C5' . 109(12) no
C6' C5' C7' O4 . 53.3(19) no
C4 C5' C7' O4 . 171.9(15) no
